data_4116722
loop_
_publ_author_name
'Thomas J. Crevier'
'James M. Mayer'

_publ_section_title
;
 Direct Attack of Phenyl Anion at an Electrophilic Osmium-Nitrido Ligand
;
_journal_name_full 'Journal of the American Chemical Society'
_journal_page_first 5595
_journal_page_last 5596
_journal_paper_doi 10.1021/ja980548u
_journal_volume 120
_journal_year 1998
_chemical_formula_moiety 'C15 H16 B Cl2 N7 Os'
_chemical_formula_sum 'C15 H16 B Cl2 N7 Os'
_chemical_formula_weight 566.26
_chemical_name_common TpNPhHCl2
_chemical_name_systematic
;
    
 ?
    
;
_space_group_IT_number 2
_symmetry_cell_setting triclinic
_symmetry_space_group_name_Hall '-P 1'
_symmetry_space_group_name_H-M 'P -1'
_atom_sites_solution_hydrogens geom
_atom_sites_solution_primary direct
_atom_sites_solution_secondary difmap
_audit_creation_method SHELXL-97
_cell_angle_alpha 88.336(1)
_cell_angle_beta 88.147(1)
_cell_angle_gamma 71.989(1)
_cell_formula_units_Z 4
_cell_length_a 9.2477(1)
_cell_length_b 11.9368(2)
_cell_length_c 18.2652(3)
_cell_measurement_reflns_used 1027
_cell_measurement_temperature 296(2)
_cell_volume 1916.07(5)
_computing_cell_refinement 'HKL SCALEPACK'
_computing_data_collection KappaCCD
_computing_data_reduction DENZO
_computing_molecular_graphics 'maXus, Zortep'
_computing_publication_material 'SHELXL-97 (Sheldrick, 1997)'
_computing_structure_refinement 'SHELXL-97 (Sheldrick, 1997)'
_computing_structure_solution SIR92
_diffrn_ambient_temperature 296(2)
_diffrn_measured_fraction_theta_full 0.750
_diffrn_measured_fraction_theta_max 0.750
_diffrn_measurement_device_type 'Nonius KappaCCD'
_diffrn_measurement_method '\w scan'
_diffrn_radiation_monochromator graphite
_diffrn_radiation_source 'fine-focus sealed tube'
_diffrn_radiation_type MoK\a
_diffrn_radiation_wavelength 0.71070
_diffrn_reflns_av_R_equivalents 0.037
_diffrn_reflns_av_sigmaI/netI 0.0501
_diffrn_reflns_limit_h_max 11
_diffrn_reflns_limit_h_min -11
_diffrn_reflns_limit_k_max 15
_diffrn_reflns_limit_k_min -15
_diffrn_reflns_limit_l_max 23
_diffrn_reflns_limit_l_min -23
_diffrn_reflns_number 51145
_diffrn_reflns_theta_full 27.47
_diffrn_reflns_theta_max 27.47
_diffrn_reflns_theta_min 3.18
_exptl_absorpt_coefficient_mu 6.948
_exptl_absorpt_correction_T_max 0.132
_exptl_absorpt_correction_T_min 0.097
_exptl_absorpt_correction_type 'empirical SORTAV'
_exptl_crystal_colour red
_exptl_crystal_density_diffrn 1.963
_exptl_crystal_description plate
_exptl_crystal_F_000 1080
_exptl_crystal_size_max 0.39
_exptl_crystal_size_mid 0.29
_exptl_crystal_size_min 0.08
_refine_diff_density_max 1.949
_refine_diff_density_min -3.513
_refine_diff_density_rms 0.193
_refine_ls_extinction_method none
_refine_ls_goodness_of_fit_ref 0.905
_refine_ls_hydrogen_treatment mixed
_refine_ls_matrix_type full
_refine_ls_number_parameters 469
_refine_ls_number_reflns 6590
_refine_ls_number_restraints 0
_refine_ls_restrained_S_all 0.905
_refine_ls_R_factor_all 0.0493
_refine_ls_R_factor_gt 0.0460
_refine_ls_shift/su_max 0.021
_refine_ls_shift/su_mean 0.004
_refine_ls_structure_factor_coef Fsqd
_refine_ls_weighting_details 'w=1/[\s^2^(Fo^2^)+(0.1001P)^2^+5.0351P] where P=(Fo^2^+2Fc^2^)/3'
_refine_ls_weighting_scheme calc
_refine_ls_wR_factor_gt 0.1212
_refine_ls_wR_factor_ref 0.1287
_reflns_number_gt 5886
_reflns_number_total 6590
_reflns_threshold_expression >2sigma(I)
_cod_data_source_file ja980548u.cif
_cod_data_source_block shelxl
_cod_depositor_comments
;
The following automatic conversions were performed:

'_refine_ls_weighting_scheme' value 'calc
w=1/[\s^2^(Fo^2^)+(0.1001P)^2^+5.0351P] where P=(Fo^2^+2Fc^2^)/3' was
changed to 'calc'. New tag '_refine_ls_weighting_details' was
created. The value of the new tag was set to
'w=1/[\s^2^(Fo^2^)+(0.1001P)^2^+5.0351P] where P=(Fo^2^+2Fc^2^)/3'.

Automatic conversion script
Id: cif_fix_values 3143 2015-03-26 13:38:13Z robertas 
;
_cod_database_code 4116722

loop_
_symmetry_equiv_pos_as_xyz
'x, y, z'
'-x, -y, -z'

loop_
_atom_site_label
_atom_site_type_symbol
_atom_site_fract_x
_atom_site_fract_y
_atom_site_fract_z
_atom_site_U_iso_or_equiv
_atom_site_adp_type
_atom_site_occupancy
_atom_site_calc_flag
_atom_site_refinement_flags
C1 C -0.1391(8) -0.0900(7) 0.9496(4) 0.0549(18) Uani 1 d .
H1 H -0.2020 -0.1260 0.9784 0.050 Uiso 1 d R
C2 C -0.1726(9) 0.0288(7) 0.9360(5) 0.063(2) Uani 1 d .
H2 H -0.2608 0.0907 0.9520 0.050 Uiso 1 d R
C3 C -0.0531(10) 0.0401(6) 0.8946(4) 0.058(2) Uani 1 d .
H3 H -0.0420 0.1131 0.8760 0.050 Uiso 1 d R
C4 C 0.4214(8) -0.3046(6) 0.9838(4) 0.0483(15) Uani 1 d .
H4 H 0.4378 -0.3706 1.0173 0.050 Uiso 1 d R
C5 C 0.5151(8) -0.2347(7) 0.9742(4) 0.0532(17) Uani 1 d .
H5 H 0.6069 -0.2418 0.9996 0.050 Uiso 1 d R
C6 C 0.4501(8) -0.1527(7) 0.9213(4) 0.0521(16) Uani 1 d .
H6 H 0.4891 -0.0917 0.9022 0.050 Uiso 1 d R
C7 C 0.1877(9) -0.3671(8) 0.7506(5) 0.0574(19) Uani 1 d .
H7 H 0.1781 -0.4449 0.7508 0.050 Uiso 1 d R
C8 C 0.2151(10) -0.3073(9) 0.6898(5) 0.071(2) Uani 1 d .
H8 H 0.2272 -0.3341 0.6403 0.050 Uiso 1 d R
C9 C 0.2218(9) -0.1999(8) 0.7132(4) 0.0597(19) Uani 1 d .
H9 H 0.2405 -0.1382 0.6833 0.050 Uiso 1 d R
C10 C -0.1636(7) -0.3410(6) 0.8428(4) 0.0443(14) Uani 1 d .
C11 C -0.2737(8) -0.4005(7) 0.8422(4) 0.0536(17) Uani 1 d .
H11 H -0.2701 -0.4614 0.8783 0.050 Uiso 1 d R
C12 C -0.3841(9) -0.3718(9) 0.7893(6) 0.072(3) Uani 1 d .
H12 H -0.4595 -0.4119 0.7901 0.050 Uiso 1 d R
C13 C -0.3894(10) -0.2871(9) 0.7386(6) 0.071(3) Uani 1 d .
H13 H -0.4642 -0.2696 0.7012 0.050 Uiso 1 d R
C14 C -0.2848(10) -0.2252(8) 0.7396(5) 0.065(2) Uani 1 d .
H14 H -0.2893 -0.1634 0.7041 0.050 Uiso 1 d R
C15 C -0.1749(8) -0.2507(6) 0.7917(4) 0.0503(16) Uani 1 d .
H15 H -0.1041 -0.2066 0.7924 0.050 Uiso 1 d R
C16 C 0.1165(9) 0.4265(6) 0.5698(4) 0.0535(17) Uani 1 d .
H16 H 0.1674 0.4269 0.5232 0.050 Uiso 1 d R
C17 C 0.0205(10) 0.5258(7) 0.6037(5) 0.062(2) Uani 1 d .
H17 H -0.0095 0.6059 0.5857 0.050 Uiso 1 d R
C18 C -0.0225(9) 0.4828(6) 0.6688(5) 0.0540(18) Uani 1 d .
H18 H -0.0904 0.5285 0.7054 0.050 Uiso 1 d R
C19 C -0.0118(9) 0.0472(6) 0.6165(4) 0.0529(17) Uani 1 d .
H19 H 0.0191 -0.0057 0.5763 0.050 Uiso 1 d R
C20 C -0.1402(10) 0.0612(8) 0.6599(5) 0.063(2) Uani 1 d .
H20 H -0.2148 0.0209 0.6564 0.050 Uiso 1 d R
C21 C -0.1402(9) 0.1442(7) 0.7090(5) 0.0605(19) Uani 1 d .
H21 H -0.2160 0.1733 0.7468 0.050 Uiso 1 d R
C22 C 0.4398(9) 0.1154(8) 0.7436(5) 0.0594(18) Uani 1 d .
H22 H 0.5346 0.0685 0.7222 0.050 Uiso 1 d R
C23 C 0.4193(10) 0.1491(8) 0.8141(5) 0.068(2) Uani 1 d .
H23 H 0.4951 0.1310 0.8510 0.050 Uiso 1 d R
C24 C 0.2688(10) 0.2136(7) 0.8229(4) 0.062(2) Uani 1 d .
H24 H 0.2199 0.2524 0.8665 0.050 Uiso 1 d R
C25 C 0.5088(9) 0.2713(7) 0.5764(5) 0.0537(17) Uani 1 d .
C26 C 0.6355(12) 0.2708(10) 0.5330(6) 0.081(3) Uani 1 d .
H26 H 0.6691 0.2153 0.4943 0.050 Uiso 1 d R
C27 C 0.7097(14) 0.3552(12) 0.5455(8) 0.102(4) Uani 1 d .
H27 H 0.7984 0.3548 0.5166 0.050 Uiso 1 d R
C28 C 0.6598(13) 0.4336(11) 0.5997(7) 0.102(4) Uani 1 d .
H28 H 0.7088 0.4926 0.6064 0.050 Uiso 1 d R
C29 C 0.5359(11) 0.4320(9) 0.6439(7) 0.081(3) Uani 1 d .
H29 H 0.5024 0.4873 0.6828 0.050 Uiso 1 d R
C30 C 0.4610(9) 0.3512(7) 0.6334(5) 0.0588(19) Uani 1 d .
H30 H 0.3766 0.3484 0.6646 0.050 Uiso 1 d R
B10 B 0.2051(9) -0.1072(7) 0.8431(4) 0.0460(16) Uani 1 d .
H10 H 0.2304 -0.0401 0.8231 0.050 Uiso 1 d R
B25 B 0.0377(9) 0.2757(8) 0.7315(5) 0.0528(19) Uani 1 d .
H25 H -0.0328 0.3133 0.7697 0.050 Uiso 1 d R
N1 N -0.0065(7) -0.1489(6) 0.9175(3) 0.0455(14) Uani 1 d .
N2 N 0.0483(7) -0.0672(5) 0.8835(3) 0.0445(12) Uani 1 d .
N3 N 0.3044(6) -0.2653(5) 0.9392(3) 0.0426(12) Uani 1 d .
N4 N 0.3223(6) -0.1725(5) 0.9009(3) 0.0449(12) Uani 1 d .
N5 N 0.1758(6) -0.3017(5) 0.8095(3) 0.0436(12) Uani 1 d .
N6 N 0.1980(6) -0.1982(5) 0.7860(3) 0.0439(12) Uani 1 d .
N8 N 0.1293(7) 0.3315(5) 0.6106(3) 0.0453(13) Uani 1 d .
N9 N 0.0462(6) 0.3664(5) 0.6731(3) 0.0459(12) Uani 1 d .
N10 N 0.0632(7) 0.1187(5) 0.6383(3) 0.0498(13) Uani 1 d .
N11 N -0.0172(6) 0.1800(5) 0.6967(3) 0.0477(13) Uani 1 d .
N12 N 0.3108(6) 0.1557(5) 0.7075(3) 0.0469(13) Uani 1 d .
N13 N 0.2014(7) 0.2146(6) 0.7572(3) 0.0491(14) Uani 1 d .
N7 N -0.0520(6) -0.3749(5) 0.8948(3) 0.0483(13) Uani 1 d .
H7A H -0.0625 -0.4374 0.9268 0.050 Uiso 1 d R
N14 N 0.4357(7) 0.1892(5) 0.5627(3) 0.0521(14) Uani 1 d .
H14A H 0.4886 0.1343 0.5261 0.050 Uiso 1 d R
Os1 Os 0.11913(3) -0.323855(19) 0.916614(13) 0.03893(11) Uani 1 d .
Os2 Os 0.25631(3) 0.15690(2) 0.598925(13) 0.04210(12) Uani 1 d .
Cl1 Cl 0.2820(3) -0.52025(17) 0.91552(16) 0.0746(7) Uani 1 d .
Cl2 Cl 0.0669(3) -0.3418(2) 1.04431(10) 0.0652(5) Uani 1 d .
Cl3 Cl 0.3932(3) -0.04771(17) 0.59147(13) 0.0675(6) Uani 1 d .
Cl4 Cl 0.1668(3) 0.1602(2) 0.47850(10) 0.0672(5) Uani 1 d .

loop_
_atom_site_aniso_label
_atom_site_aniso_U_11
_atom_site_aniso_U_22
_atom_site_aniso_U_33
_atom_site_aniso_U_23
_atom_site_aniso_U_13
_atom_site_aniso_U_12
C1 0.041(3) 0.062(4) 0.058(4) -0.016(4) 0.008(3) -0.011(3)
C2 0.057(4) 0.052(4) 0.066(5) -0.018(4) 0.002(4) 0.004(4)
C3 0.075(5) 0.031(3) 0.061(4) -0.010(3) -0.017(4) -0.005(3)
C4 0.045(3) 0.046(3) 0.049(4) -0.007(3) -0.009(3) -0.006(3)
C5 0.041(3) 0.062(4) 0.059(4) -0.011(4) -0.004(3) -0.018(3)
C6 0.047(4) 0.055(4) 0.061(4) -0.006(3) 0.000(3) -0.025(3)
C7 0.053(4) 0.062(5) 0.061(5) -0.015(4) 0.002(4) -0.022(4)
C8 0.072(5) 0.096(7) 0.047(4) -0.022(4) 0.003(4) -0.027(5)
C9 0.052(4) 0.082(5) 0.045(4) 0.006(4) -0.001(3) -0.020(4)
C10 0.040(3) 0.042(3) 0.050(3) -0.013(3) 0.000(3) -0.011(3)
C11 0.051(4) 0.056(4) 0.059(4) -0.012(3) 0.003(3) -0.024(3)
C12 0.047(4) 0.085(6) 0.093(7) -0.038(6) -0.003(4) -0.028(4)
C13 0.049(4) 0.080(6) 0.076(6) -0.017(5) -0.018(4) -0.007(4)
C14 0.060(4) 0.058(4) 0.067(5) -0.010(4) -0.013(4) -0.002(4)
C15 0.045(3) 0.044(3) 0.059(4) -0.006(3) -0.004(3) -0.010(3)
C16 0.068(4) 0.051(4) 0.048(4) -0.007(3) -0.009(3) -0.026(4)
C17 0.065(5) 0.040(4) 0.082(6) -0.005(4) -0.015(4) -0.017(4)
C18 0.056(4) 0.040(3) 0.064(4) -0.015(3) -0.005(4) -0.010(3)
C19 0.060(4) 0.047(4) 0.062(4) -0.002(3) 0.003(4) -0.031(4)
C20 0.060(4) 0.066(5) 0.077(5) -0.002(4) 0.003(4) -0.037(4)
C21 0.047(4) 0.067(5) 0.069(5) -0.001(4) 0.017(4) -0.022(4)
C22 0.050(4) 0.067(5) 0.064(5) 0.000(4) -0.001(3) -0.022(4)
C23 0.064(5) 0.078(6) 0.066(5) -0.001(4) -0.019(4) -0.025(4)
C24 0.080(5) 0.061(4) 0.047(4) -0.014(3) -0.007(4) -0.024(4)
C25 0.052(4) 0.052(4) 0.062(4) -0.011(3) 0.009(3) -0.023(3)
C26 0.078(6) 0.099(7) 0.079(6) -0.022(6) 0.022(5) -0.049(6)
C27 0.092(7) 0.123(10) 0.120(10) -0.021(8) 0.024(7) -0.076(8)
C28 0.092(7) 0.123(9) 0.122(10) -0.017(8) -0.021(7) -0.076(8)
C29 0.070(5) 0.077(6) 0.103(7) -0.027(5) -0.010(5) -0.029(5)
C30 0.054(4) 0.061(4) 0.066(5) -0.015(4) 0.002(4) -0.023(4)
B10 0.046(4) 0.043(4) 0.051(4) 0.002(3) 0.002(3) -0.018(3)
B25 0.048(4) 0.054(4) 0.052(4) -0.016(4) 0.015(3) -0.009(4)
N1 0.046(3) 0.048(3) 0.042(3) -0.004(3) -0.001(3) -0.014(3)
N2 0.051(3) 0.034(3) 0.048(3) -0.002(2) 0.000(3) -0.013(2)
N3 0.040(3) 0.041(3) 0.049(3) -0.005(2) 0.000(2) -0.016(2)
N4 0.046(3) 0.048(3) 0.045(3) 0.000(2) 0.001(2) -0.021(3)
N5 0.042(3) 0.046(3) 0.041(3) -0.013(2) -0.001(2) -0.011(2)
N6 0.045(3) 0.048(3) 0.042(3) 0.000(2) 0.006(2) -0.020(3)
N8 0.053(3) 0.044(3) 0.041(3) -0.009(2) 0.004(3) -0.018(3)
N9 0.048(3) 0.046(3) 0.043(3) -0.011(2) 0.005(2) -0.013(3)
N10 0.056(3) 0.050(3) 0.045(3) -0.015(3) 0.008(3) -0.019(3)
N11 0.045(3) 0.053(3) 0.045(3) -0.003(2) 0.012(2) -0.017(3)
N12 0.045(3) 0.046(3) 0.046(3) -0.008(2) 0.009(2) -0.008(3)
N13 0.053(3) 0.052(3) 0.040(3) -0.010(3) 0.009(3) -0.012(3)
N7 0.048(3) 0.050(3) 0.049(3) -0.007(3) -0.002(3) -0.019(3)
N14 0.060(3) 0.045(3) 0.055(3) -0.014(3) 0.023(3) -0.022(3)
Os1 0.04407(17) 0.03251(16) 0.04320(17) -0.00007(11) -0.00598(12) -0.01576(12)
Os2 0.05056(18) 0.03925(17) 0.03974(17) -0.01279(12) 0.01423(12) -0.01909(13)
Cl1 0.0719(13) 0.0348(8) 0.1139(19) -0.0026(10) -0.0369(13) -0.0083(9)
Cl2 0.0874(14) 0.0751(12) 0.0467(9) 0.0085(8) -0.0023(9) -0.0458(11)
Cl3 0.0838(13) 0.0397(9) 0.0752(13) -0.0141(8) 0.0385(11) -0.0164(9)
Cl4 0.1002(15) 0.0730(12) 0.0433(9) -0.0159(8) 0.0096(9) -0.0481(12)

loop_
_atom_type_symbol
_atom_type_description
_atom_type_scat_dispersion_real
_atom_type_scat_dispersion_imag
_atom_type_scat_source
C C 0.0033 0.0016 'International Tables Vol C Tables 4.2.6.8 and 6.1.1.4'
H H 0.0000 0.0000 'International Tables Vol C Tables 4.2.6.8 and 6.1.1.4'
B B 0.0013 0.0007 'International Tables Vol C Tables 4.2.6.8 and 6.1.1.4'
Cl Cl 0.1484 0.1585 'International Tables Vol C Tables 4.2.6.8 and 6.1.1.4'
N N 0.0061 0.0033 'International Tables Vol C Tables 4.2.6.8 and 6.1.1.4'
Os Os -1.2165 7.6030 'International Tables Vol C Tables 4.2.6.8 and 6.1.1.4'

loop_
_geom_angle_atom_site_label_1
_geom_angle_atom_site_label_2
_geom_angle_atom_site_label_3
_geom_angle
N1 C1 C2 110.8(8)
C3 C2 C1 104.8(6)
N2 C3 C2 109.6(7)
N3 C4 C5 108.9(7)
C6 C5 C4 106.0(6)
N4 C6 C5 108.0(7)
N5 C7 C8 110.0(8)
C7 C8 C9 106.6(7)
N6 C9 C8 107.0(8)
N7 C10 C15 123.8(6)
N7 C10 C11 118.3(7)
C15 C10 C11 117.9(6)
C12 C11 C10 120.0(8)
C13 C12 C11 121.1(8)
C12 C13 C14 119.8(8)
C15 C14 C13 120.5(9)
C14 C15 C10 120.6(7)
N8 C16 C17 110.7(7)
C18 C17 C16 104.1(7)
N9 C18 C17 108.9(7)
N10 C19 C20 109.8(7)
C21 C20 C19 105.8(7)
N11 C21 C20 109.5(7)
N12 C22 C23 110.9(7)
C22 C23 C24 106.7(7)
N13 C24 C23 107.2(7)
N14 C25 C26 118.2(7)
N14 C25 C30 121.8(7)
C26 C25 C30 120.0(8)
C25 C26 C27 118.9(10)
C28 C27 C26 120.3(11)
C27 C28 C29 120.6(9)
C30 C29 C28 120.7(10)
C29 C30 C25 119.5(9)
N6 B10 N2 107.2(6)
N6 B10 N4 107.6(5)
N2 B10 N4 106.5(6)
N9 B25 N13 107.3(6)
N9 B25 N11 109.1(6)
N13 B25 N11 106.9(6)
C1 N1 N2 106.6(6)
C1 N1 Os1 133.1(6)
N2 N1 Os1 120.2(4)
C3 N2 N1 108.1(6)
C3 N2 B10 132.3(6)
N1 N2 B10 119.5(5)
C4 N3 N4 107.9(6)
C4 N3 Os1 133.3(5)
N4 N3 Os1 118.7(4)
C6 N4 N3 109.3(6)
C6 N4 B10 130.1(6)
N3 N4 B10 120.6(5)
C7 N5 N6 106.7(6)
C7 N5 Os1 133.0(6)
N6 N5 Os1 120.1(4)
C9 N6 N5 109.6(6)
C9 N6 B10 131.0(7)
N5 N6 B10 119.2(5)
C16 N8 N9 107.3(6)
C16 N8 Os2 132.8(5)
N9 N8 Os2 119.7(5)
C18 N9 N8 108.9(6)
C18 N9 B25 131.2(6)
N8 N9 B25 119.8(5)
C19 N10 N11 107.3(6)
C19 N10 Os2 133.5(5)
N11 N10 Os2 119.1(4)
C21 N11 N10 107.7(6)
C21 N11 B25 132.9(6)
N10 N11 B25 119.3(6)
C22 N12 N13 106.7(6)
C22 N12 Os2 133.7(5)
N13 N12 Os2 119.4(4)
C24 N13 N12 108.5(6)
C24 N13 B25 131.8(6)
N12 N13 B25 119.5(6)
C10 N7 Os1 133.8(5)
C25 N14 Os2 135.9(5)
N7 Os1 N5 94.6(2)
N7 Os1 N1 93.7(3)
N5 Os1 N1 88.5(2)
N7 Os1 N3 178.9(2)
N5 Os1 N3 84.7(2)
N1 Os1 N3 85.4(2)
N7 Os1 Cl1 90.94(18)
N5 Os1 Cl1 90.14(17)
N1 Os1 Cl1 175.25(19)
N3 Os1 Cl1 89.92(15)
N7 Os1 Cl2 89.88(19)
N5 Os1 Cl2 175.41(16)
N1 Os1 Cl2 90.32(19)
N3 Os1 Cl2 90.76(17)
Cl1 Os1 Cl2 90.69(9)
N14 Os2 N12 94.5(3)
N14 Os2 N8 95.2(3)
N12 Os2 N8 87.6(2)
N14 Os2 N10 179.0(2)
N12 Os2 N10 85.4(2)
N8 Os2 N10 85.8(2)
N14 Os2 Cl4 91.3(2)
N12 Os2 Cl4 173.87(17)
N8 Os2 Cl4 90.21(17)
N10 Os2 Cl4 88.71(17)
N14 Os2 Cl3 88.01(18)
N12 Os2 Cl3 90.53(17)
N8 Os2 Cl3 176.39(18)
N10 Os2 Cl3 91.02(17)
Cl4 Os2 Cl3 91.36(8)

loop_
_geom_bond_atom_site_label_1
_geom_bond_atom_site_label_2
_geom_bond_distance
C1 N1 1.336(9)
C1 C2 1.371(12)
C2 C3 1.357(13)
C3 N2 1.350(9)
C4 N3 1.333(8)
C4 C5 1.381(11)
C5 C6 1.369(11)
C6 N4 1.340(9)
C7 N5 1.329(10)
C7 C8 1.362(13)
C8 C9 1.383(13)
C9 N6 1.340(9)
C10 N7 1.384(9)
C10 C15 1.386(10)
C10 C11 1.410(10)
C11 C12 1.386(12)
C12 C13 1.342(15)
C13 C14 1.388(13)
C14 C15 1.373(11)
C16 N8 1.315(10)
C16 C17 1.390(11)
C17 C18 1.378(13)
C18 N9 1.338(9)
C19 N10 1.332(9)
C19 C20 1.374(12)
C20 C21 1.356(12)
C21 N11 1.344(10)
C22 N12 1.330(10)
C22 C23 1.351(12)
C23 C24 1.374(12)
C24 N13 1.368(10)
C25 N14 1.384(9)
C25 C26 1.393(12)
C25 C30 1.397(11)
C26 C27 1.410(14)
C27 C28 1.352(17)
C28 C29 1.385(17)
C29 C30 1.372(12)
B10 N6 1.544(9)
B10 N2 1.549(10)
B10 N4 1.549(9)
B25 N9 1.515(11)
B25 N13 1.545(10)
B25 N11 1.546(10)
N1 N2 1.359(9)
N1 Os1 2.052(6)
N3 N4 1.343(8)
N3 Os1 2.097(5)
N5 N6 1.369(8)
N5 Os1 2.039(6)
N8 N9 1.358(8)
N8 Os2 2.065(6)
N10 N11 1.373(8)
N10 Os2 2.077(6)
N12 N13 1.370(8)
N12 Os2 2.060(6)
N7 Os1 1.919(6)
N14 Os2 1.910(6)
Os1 Cl1 2.363(2)
Os1 Cl2 2.3836(19)
Os2 Cl4 2.370(2)
Os2 Cl3 2.3838(19)

loop_
_geom_torsion_atom_site_label_1
_geom_torsion_atom_site_label_2
_geom_torsion_atom_site_label_3
_geom_torsion_atom_site_label_4
_geom_torsion
N1 C1 C2 C3 -0.6(9)
C1 C2 C3 N2 0.2(9)
N3 C4 C5 C6 -0.7(8)
C4 C5 C6 N4 0.6(8)
N5 C7 C8 C9 0.6(10)
C7 C8 C9 N6 -0.3(9)
N7 C10 C11 C12 -177.7(7)
C15 C10 C11 C12 3.1(10)
C10 C11 C12 C13 -0.7(12)
C11 C12 C13 C14 -1.3(14)
C12 C13 C14 C15 0.7(13)
C13 C14 C15 C10 1.8(12)
N7 C10 C15 C14 177.2(7)
C11 C10 C15 C14 -3.7(10)
N8 C16 C17 C18 0.5(9)
C16 C17 C18 N9 1.0(8)
N10 C19 C20 C21 -0.1(10)
C19 C20 C21 N11 0.0(10)
N12 C22 C23 C24 0.4(11)
C22 C23 C24 N13 1.4(10)
N14 C25 C26 C27 178.9(10)
C30 C25 C26 C27 -2.7(16)
C25 C26 C27 C28 1(2)
C26 C27 C28 C29 0(2)
C27 C28 C29 C30 -0.3(19)
C28 C29 C30 C25 -1.2(15)
N14 C25 C30 C29 -178.9(8)
C26 C25 C30 C29 2.7(14)
C2 C1 N1 N2 0.9(9)
C2 C1 N1 Os1 177.3(5)
C2 C3 N2 N1 0.3(8)
C2 C3 N2 B10 -177.9(7)
C1 N1 N2 C3 -0.7(8)
Os1 N1 N2 C3 -177.7(5)
C1 N1 N2 B10 177.8(6)
Os1 N1 N2 B10 0.8(8)
N6 B10 N2 C3 -125.4(7)
N4 B10 N2 C3 119.7(8)
N6 B10 N2 N1 56.4(8)
N4 B10 N2 N1 -58.5(8)
C5 C4 N3 N4 0.6(8)
C5 C4 N3 Os1 177.1(5)
C5 C6 N4 N3 -0.3(8)
C5 C6 N4 B10 -179.7(7)
C4 N3 N4 C6 -0.2(7)
Os1 N3 N4 C6 -177.3(5)
C4 N3 N4 B10 179.3(6)
Os1 N3 N4 B10 2.2(8)
N6 B10 N4 C6 121.2(8)
N2 B10 N4 C6 -124.2(7)
N6 B10 N4 N3 -58.2(8)
N2 B10 N4 N3 56.4(8)
C8 C7 N5 N6 -0.8(8)
C8 C7 N5 Os1 174.0(5)
C8 C9 N6 N5 -0.2(8)
C8 C9 N6 B10 174.3(7)
C7 N5 N6 C9 0.6(7)
Os1 N5 N6 C9 -175.0(5)
C7 N5 N6 B10 -174.7(6)
Os1 N5 N6 B10 9.7(7)
N2 B10 N6 C9 123.1(7)
N4 B10 N6 C9 -122.7(8)
N2 B10 N6 N5 -62.8(7)
N4 B10 N6 N5 51.4(8)
C17 C16 N8 N9 -1.9(8)
C17 C16 N8 Os2 -176.9(5)
C17 C18 N9 N8 -2.2(8)
C17 C18 N9 B25 -178.9(7)
C16 N8 N9 C18 2.5(8)
Os2 N8 N9 C18 178.4(5)
C16 N8 N9 B25 179.6(6)
Os2 N8 N9 B25 -4.6(8)
N13 B25 N9 C18 -122.9(8)
N11 B25 N9 C18 121.6(8)
N13 B25 N9 N8 60.8(8)
N11 B25 N9 N8 -54.7(8)
C20 C19 N10 N11 0.1(9)
C20 C19 N10 Os2 -176.0(6)
C20 C21 N11 N10 0.1(9)
C20 C21 N11 B25 176.0(8)
C19 N10 N11 C21 -0.1(8)
Os2 N10 N11 C21 176.7(5)
C19 N10 N11 B25 -176.7(6)
Os2 N10 N11 B25 0.1(8)
N9 B25 N11 C21 -118.3(8)
N13 B25 N11 C21 125.9(8)
N9 B25 N11 N10 57.2(8)
N13 B25 N11 N10 -58.5(8)
C23 C22 N12 N13 -2.0(10)
C23 C22 N12 Os2 172.4(6)
C23 C24 N13 N12 -2.6(10)
C23 C24 N13 B25 -177.2(8)
C22 N12 N13 C24 2.8(9)
Os2 N12 N13 C24 -172.5(5)
C22 N12 N13 B25 178.2(7)
Os2 N12 N13 B25 2.8(9)
N9 B25 N13 C24 114.2(9)
N11 B25 N13 C24 -128.9(8)
N9 B25 N13 N12 -59.8(9)
N11 B25 N13 N12 57.1(9)
C15 C10 N7 Os1 -1.7(10)
C11 C10 N7 Os1 179.2(5)
C26 C25 N14 Os2 -175.0(7)
C30 C25 N14 Os2 6.6(13)
C10 N7 Os1 N5 -38.9(6)
C10 N7 Os1 N1 49.9(6)
C10 N7 Os1 N3 14(13)
C10 N7 Os1 Cl1 -129.2(6)
C10 N7 Os1 Cl2 140.2(6)
C7 N5 Os1 N7 -45.1(7)
N6 N5 Os1 N7 129.1(5)
C7 N5 Os1 N1 -138.7(7)
N6 N5 Os1 N1 35.5(5)
C7 N5 Os1 N3 135.8(7)
N6 N5 Os1 N3 -50.0(5)
C7 N5 Os1 Cl1 45.9(7)
N6 N5 Os1 Cl1 -139.9(4)
C7 N5 Os1 Cl2 146.2(17)
N6 N5 Os1 Cl2 -40(2)
C1 N1 Os1 N7 48.2(7)
N2 N1 Os1 N7 -135.7(5)
C1 N1 Os1 N5 142.7(7)
N2 N1 Os1 N5 -41.2(5)
C1 N1 Os1 N3 -132.4(7)
N2 N1 Os1 N3 43.6(5)
C1 N1 Os1 Cl1 -143.9(19)
N2 N1 Os1 Cl1 32(2)
C1 N1 Os1 Cl2 -41.7(7)
N2 N1 Os1 Cl2 134.4(5)
C4 N3 Os1 N7 174(23)
N4 N3 Os1 N7 -9(13)
C4 N3 Os1 N5 -132.6(6)
N4 N3 Os1 N5 43.7(5)
C4 N3 Os1 N1 138.5(6)
N4 N3 Os1 N1 -45.2(5)
C4 N3 Os1 Cl1 -42.4(6)
N4 N3 Os1 Cl1 133.8(4)
C4 N3 Os1 Cl2 48.3(6)
N4 N3 Os1 Cl2 -135.5(4)
C25 N14 Os2 N12 -51.1(8)
C25 N14 Os2 N8 36.9(8)
C25 N14 Os2 N10 -140(14)
C25 N14 Os2 Cl4 127.2(8)
C25 N14 Os2 Cl3 -141.5(8)
C22 N12 Os2 N14 -39.1(8)
N13 N12 Os2 N14 134.7(6)
C22 N12 Os2 N8 -134.2(8)
N13 N12 Os2 N8 39.6(6)
C22 N12 Os2 N10 139.9(8)
N13 N12 Os2 N10 -46.3(5)
C22 N12 Os2 Cl4 156.9(12)
N13 N12 Os2 Cl4 -29(2)
C22 N12 Os2 Cl3 48.9(7)
N13 N12 Os2 Cl3 -137.3(5)
C16 N8 Os2 N14 40.8(7)
N9 N8 Os2 N14 -133.7(5)
C16 N8 Os2 N12 135.2(7)
N9 N8 Os2 N12 -39.4(5)
C16 N8 Os2 N10 -139.2(7)
N9 N8 Os2 N10 46.2(5)
C16 N8 Os2 Cl4 -50.5(7)
N9 N8 Os2 Cl4 134.9(5)
C16 N8 Os2 Cl3 -166(2)
N9 N8 Os2 Cl3 19(3)
C19 N10 Os2 N14 -51(15)
N11 N10 Os2 N14 133(14)
C19 N10 Os2 N12 -139.5(7)
N11 N10 Os2 N12 44.7(5)
C19 N10 Os2 N8 132.6(7)
N11 N10 Os2 N8 -43.2(5)
C19 N10 Os2 Cl4 42.3(7)
N11 N10 Os2 Cl4 -133.5(5)
C19 N10 Os2 Cl3 -49.0(7)
N11 N10 Os2 Cl3 135.2(5)
